data_1527685
loop_
_publ_author_name
'Krebs, B.'

_publ_section_title
;
 Technetium(VII)-oxid: Ein Uebergangsmetalloxid mit Molekuelstruktur im
 festen Zustand
;
_journal_name_full 'Zeitschrift fuer Anorganische und Allgemeine Chemie'
_journal_page_first 146
_journal_page_last 159
_journal_volume 380
_journal_year 1971
_chemical_formula_sum 'O7 Tc2'
_chemical_name_systematic 'Tc2 O7'
_space_group_IT_number 61
_symmetry_space_group_name_Hall '-P 2ac 2ab'
_symmetry_space_group_name_H-M 'P b c a'
_cell_angle_alpha 90
_cell_angle_beta 90
_cell_angle_gamma 90
_cell_formula_units_Z 4
_cell_length_a 13.756
_cell_length_b 7.439
_cell_length_c 5.617
_cell_volume 574.793
_citation_journal_id_ASTM ZAACAB
_cod_data_source_file Krebs_ZAACAB_1971_1922.cif
_cod_data_source_block O7Tc2
_cod_original_cell_volume 574.7926
_cod_database_code 1527685

loop_
_symmetry_equiv_pos_as_xyz
x,y,z
-x+1/2,-y,z+1/2
x+1/2,-y+1/2,-z
-x,y+1/2,-z+1/2
-x,-y,-z
x-1/2,y,-z-1/2
-x-1/2,y-1/2,z
x,-y-1/2,z-1/2

loop_
_atom_site_label
_atom_site_type_symbol
_atom_site_fract_x
_atom_site_fract_y
_atom_site_fract_z
_atom_site_occupancy
_atom_site_U_iso_or_equiv
O1 O-2 0 0 0 1 0.0
O4 O-2 0.085 -0.1223 0.435 1 0.0
O3 O-2 0.2067 -0.0585 0.0607 1 0.0
Tc1 Tc+7 0.10617 0.01364 0.19853 1 0.0
O2 O-2 0.1209 0.2214 0.2944 1 0.0
